data_7038671
loop_
_publ_author_name
'Wang, Xiaoping'
'Li, Jiancheng'
'Chen, Shimin'
'Liu, Weiping'
'Ye, Qingsong'
'Zhu, Hongping'

_publ_section_title
;
 Aryl(silyl)amino group stabilized hydridosilanediols: synthesis and
 characterization and use for preparation of alumino(hydrido)siloxanes.
;
_journal_issue 15
_journal_name_full 'Dalton transactions (Cambridge, England : 2003)'
_journal_page_first 6709
_journal_page_last 6717
_journal_paper_doi 10.1039/c6dt00059b
_journal_volume 45
_journal_year 2016
_chemical_formula_sum 'C68 H103 Al2 N3 O8 Si6'
_chemical_formula_weight 1313.03
_chemical_name_systematic
; 
 ? 
;
_space_group_IT_number 14
_symmetry_cell_setting monoclinic
_symmetry_space_group_name_Hall '-P 2yn'
_symmetry_space_group_name_H-M 'P 1 21/n 1'
_atom_sites_solution_hydrogens geom
_atom_sites_solution_primary direct
_atom_sites_solution_secondary difmap
_audit_block_doi 10.5517/cc1kf538
_audit_creation_method SHELXL-97
_audit_update_record
;
2015-12-15 deposited with the CCDC.
2016-03-01 downloaded from the CCDC.
;
_cell_angle_alpha 90.00
_cell_angle_beta 101.117(6)
_cell_angle_gamma 90.00
_cell_formula_units_Z 4
_cell_length_a 12.6280(9)
_cell_length_b 25.7705(17)
_cell_length_c 23.4218(12)
_cell_measurement_reflns_used 5601
_cell_measurement_temperature 173(2)
_cell_measurement_theta_max 26.5520
_cell_measurement_theta_min 3.5090
_cell_volume 7479.1(8)
_computing_cell_refinement 'CrysAlisPro, Agilent Technologies'
_computing_data_collection 'CrysAlisPro, Agilent Technologies'
_computing_data_reduction 'CrysAlisPro, Agilent Technologies'
_computing_molecular_graphics 'Bruker SHELXTL'
_computing_publication_material 'Bruker SHELXTL'
_computing_structure_refinement 'SHELXL-97 (Sheldrick, 1997)'
_computing_structure_solution 'SHELXS-97 (Sheldrick, 1990)'
_diffrn_ambient_temperature 173(2)
_diffrn_detector_area_resol_mean 16.1903
_diffrn_measured_fraction_theta_full 0.997
_diffrn_measured_fraction_theta_max 0.997
_diffrn_measurement_device_type 'Xcalibur, Sapphire3, Gemini ultra'
_diffrn_measurement_method 'phi and omega scans'
_diffrn_radiation_monochromator graphite
_diffrn_radiation_source 'Enhance (Mo) X-ray Source'
_diffrn_radiation_type MoK\a
_diffrn_radiation_wavelength 0.71073
_diffrn_reflns_av_R_equivalents 0.0838
_diffrn_reflns_av_sigmaI/netI 0.0986
_diffrn_reflns_limit_h_max 15
_diffrn_reflns_limit_h_min -15
_diffrn_reflns_limit_k_max 31
_diffrn_reflns_limit_k_min -31
_diffrn_reflns_limit_l_max 28
_diffrn_reflns_limit_l_min -28
_diffrn_reflns_number 40158
_diffrn_reflns_theta_full 26.00
_diffrn_reflns_theta_max 26.00
_diffrn_reflns_theta_min 2.89
_exptl_absorpt_coefficient_mu 0.186
_exptl_absorpt_correction_T_max 0.9292
_exptl_absorpt_correction_T_min 0.9292
_exptl_absorpt_correction_type multi-scan
_exptl_absorpt_process_details empirical
_exptl_crystal_colour colorless
_exptl_crystal_density_diffrn 1.166
_exptl_crystal_density_meas ?
_exptl_crystal_density_method 'not measured'
_exptl_crystal_description block
_exptl_crystal_F_000 2824
_exptl_crystal_size_max 0.40
_exptl_crystal_size_mid 0.40
_exptl_crystal_size_min 0.40
_refine_diff_density_max 1.084
_refine_diff_density_min -0.488
_refine_diff_density_rms 0.092
_refine_ls_extinction_method none
_refine_ls_goodness_of_fit_ref 1.044
_refine_ls_hydrogen_treatment mixed
_refine_ls_matrix_type full
_refine_ls_number_parameters 906
_refine_ls_number_reflns 14677
_refine_ls_number_restraints 600
_refine_ls_restrained_S_all 1.027
_refine_ls_R_factor_all 0.1164
_refine_ls_R_factor_gt 0.0879
_refine_ls_shift/su_max 0.001
_refine_ls_shift/su_mean 0.000
_refine_ls_structure_factor_coef Fsqd
_refine_ls_weighting_details 'calc w=1/[\s^2^(Fo^2^)+(0.0981P)^2^+7.2562P] where P=(Fo^2^+2Fc^2^)/3'
_refine_ls_weighting_scheme calc
_refine_ls_wR_factor_gt 0.2013
_refine_ls_wR_factor_ref 0.2180
_reflns_number_gt 10696
_reflns_number_total 14677
_reflns_threshold_expression >2sigma(I)
_cod_data_source_file c6dt00059b2.cif
_cod_data_source_block compound_10
_cod_depositor_comments
;
The following automatic conversions were performed:

'_symmetry_cell_setting' value 'Monoclinic' changed to 'monoclinic'
according to
/usr/data/users/saulius/crontab/automatic-downloads/rss-feeds/RSC/lib/dictionaries/cif_core.dic
dictionary named 'cif_core.dic' version 2.4.2 from 2011-04-26.

'_exptl_crystal_density_meas' value 'not measured' was changed to '?'
- the value is perceived as not measured.

Automatic conversion script
Id: cif_fix_values 4268 2015-11-12 08:31:59Z antanas 

 Adding full bibliography for 7038667--7038671.cif.
;
_cod_original_sg_symbol_H-M P2(1)/n
_cod_database_code 7038671

loop_
_symmetry_equiv_pos_as_xyz
'x, y, z'
'-x+1/2, y+1/2, -z+1/2'
'-x, -y, -z'
'x-1/2, -y-1/2, z-1/2'

loop_
_atom_site_label
_atom_site_type_symbol
_atom_site_fract_x
_atom_site_fract_y
_atom_site_fract_z
_atom_site_U_iso_or_equiv
_atom_site_adp_type
_atom_site_occupancy
_atom_site_symmetry_multiplicity
_atom_site_calc_flag
_atom_site_refinement_flags
_atom_site_disorder_assembly
_atom_site_disorder_group
Al1 Al 0.19894(8) 0.67209(4) 0.28321(4) 0.0225(3) Uani 1 1 d . . .
Al2 Al -0.00775(8) 0.58573(4) 0.21596(5) 0.0224(2) Uani 1 1 d . . .
Si1 Si 0.11491(8) 0.57210(4) 0.33825(4) 0.0267(2) Uani 1 1 d . . .
H1 H 0.053(3) 0.5864(12) 0.3766(14) 0.017(9) Uiso 1 1 d . . .
Si2 Si -0.03602(8) 0.70460(4) 0.24280(4) 0.0238(2) Uani 1 1 d . . .
H2 H -0.056(3) 0.7345(13) 0.1939(14) 0.019(9) Uiso 1 1 d . . .
Si3 Si 0.20199(8) 0.61197(4) 0.17052(4) 0.0226(2) Uani 1 1 d . . .
H3 H 0.269(3) 0.5673(15) 0.1801(16) 0.037(11) Uiso 1 1 d . . .
Si4 Si 0.14902(9) 0.45728(4) 0.36046(5) 0.0332(3) Uani 1 1 d . . .
Si5 Si -0.07245(9) 0.76101(4) 0.35547(4) 0.0289(3) Uani 1 1 d . . .
Si6 Si 0.11581(8) 0.61290(4) 0.04042(4) 0.0251(2) Uani 1 1 d . . .
O1 O 0.1886(2) 0.61990(10) 0.32668(11) 0.0352(7) Uani 1 1 d . A .
O2 O 0.0360(2) 0.55260(10) 0.27980(11) 0.0296(6) Uani 1 1 d . A .
O3 O -0.0631(2) 0.64518(10) 0.22557(11) 0.0300(6) Uani 1 1 d . A .
O4 O 0.08865(19) 0.71232(10) 0.27402(11) 0.0286(6) Uani 1 1 d . A .
O5 O 0.2400(2) 0.65498(10) 0.22002(10) 0.0295(6) Uani 1 1 d . A .
O6 O 0.08258(19) 0.58912(10) 0.17022(10) 0.0272(6) Uani 1 1 d . A .
N1 N 0.1970(2) 0.52039(12) 0.36677(12) 0.0275(7) Uani 1 1 d . A .
N2 N -0.1146(2) 0.72913(12) 0.28966(13) 0.0248(7) Uani 1 1 d . A .
N3 N 0.2009(2) 0.63764(11) 0.10180(11) 0.0215(6) Uani 1 1 d . A .
C1 C 0.0141(4) 0.4540(2) 0.3809(2) 0.0585(14) Uani 1 1 d . A .
H1A H -0.0359 0.4773 0.3558 0.088 Uiso 1 1 calc R . .
H1B H 0.0202 0.4646 0.4216 0.088 Uiso 1 1 calc R . .
H1C H -0.0133 0.4184 0.3761 0.088 Uiso 1 1 calc R . .
C2 C 0.2439(4) 0.41538(18) 0.4116(2) 0.0536(13) Uani 1 1 d . A .
H2A H 0.2584 0.4313 0.4503 0.080 Uiso 1 1 calc R . .
H2B H 0.3117 0.4117 0.3975 0.080 Uiso 1 1 calc R . .
H2C H 0.2114 0.3811 0.4139 0.080 Uiso 1 1 calc R . .
C3 C 0.1300(3) 0.43079(16) 0.28427(18) 0.0329(9) Uani 1 1 d . A .
C4 C 0.0812(3) 0.38236(17) 0.2728(2) 0.0425(11) Uani 1 1 d . . .
H4A H 0.0634 0.3632 0.3043 0.051 Uiso 1 1 calc R A .
C5 C 0.0577(4) 0.36119(19) 0.2178(2) 0.0502(12) Uani 1 1 d . A .
H5A H 0.0232 0.3284 0.2116 0.060 Uiso 1 1 calc R . .
C6 C 0.0850(4) 0.3882(2) 0.1717(2) 0.0496(12) Uani 1 1 d . . .
H6A H 0.0708 0.3737 0.1337 0.060 Uiso 1 1 calc R A .
C7 C 0.1328(4) 0.43630(18) 0.18101(19) 0.0422(11) Uani 1 1 d . A .
H7A H 0.1504 0.4551 0.1492 0.051 Uiso 1 1 calc R . .
C8 C 0.1555(3) 0.45749(16) 0.23653(18) 0.0349(9) Uani 1 1 d . . .
H8A H 0.1889 0.4906 0.2423 0.042 Uiso 1 1 calc R A .
C11 C 0.2967(3) 0.53396(15) 0.40644(15) 0.0291(9) Uani 1 1 d . . .
C12 C 0.2933(4) 0.55504(18) 0.46141(16) 0.0418(11) Uani 1 1 d . A .
C13 C 0.3890(5) 0.5745(2) 0.49506(19) 0.0567(14) Uani 1 1 d . . .
H13A H 0.3870 0.5905 0.5314 0.068 Uiso 1 1 calc R A .
C14 C 0.4847(4) 0.5710(2) 0.4766(2) 0.0564(14) Uani 1 1 d . A .
H14A H 0.5482 0.5856 0.4994 0.068 Uiso 1 1 calc R . .
C15 C 0.4896(4) 0.54667(18) 0.42554(19) 0.0444(11) Uani 1 1 d . . .
H15A H 0.5576 0.5424 0.4145 0.053 Uiso 1 1 calc R A .
C16 C 0.3970(3) 0.52785(16) 0.38919(16) 0.0318(9) Uani 1 1 d . A .
C21 C -0.1922(4) 0.77493(19) 0.3889(2) 0.0465(11) Uani 1 1 d . A .
H21A H -0.2370 0.7437 0.3872 0.070 Uiso 1 1 calc R . .
H21B H -0.2345 0.8031 0.3674 0.070 Uiso 1 1 calc R . .
H21C H -0.1679 0.7853 0.4295 0.070 Uiso 1 1 calc R . .
C22 C 0.0223(4) 0.72016(18) 0.40699(18) 0.0431(11) Uani 1 1 d . A .
H22A H -0.0154 0.6891 0.4167 0.065 Uiso 1 1 calc R . .
H22B H 0.0495 0.7400 0.4425 0.065 Uiso 1 1 calc R . .
H22C H 0.0829 0.7098 0.3889 0.065 Uiso 1 1 calc R . .
C23 C -0.0068(3) 0.82581(16) 0.34700(16) 0.0314(9) Uani 1 1 d . A .
C24 C -0.0205(4) 0.86721(17) 0.38332(18) 0.0397(10) Uani 1 1 d . . .
H24A H -0.0626 0.8620 0.4124 0.048 Uiso 1 1 calc R A .
C25 C 0.0250(4) 0.91561(18) 0.3787(2) 0.0477(12) Uani 1 1 d . A .
H25A H 0.0137 0.9430 0.4040 0.057 Uiso 1 1 calc R . .
C26 C 0.0867(4) 0.92377(17) 0.3369(2) 0.0450(11) Uani 1 1 d . . .
H26A H 0.1176 0.9569 0.3331 0.054 Uiso 1 1 calc R A .
C27 C 0.1032(4) 0.88362(17) 0.3008(2) 0.0441(11) Uani 1 1 d . A .
H27A H 0.1469 0.8890 0.2725 0.053 Uiso 1 1 calc R . .
C28 C 0.0567(3) 0.83566(17) 0.30542(18) 0.0377(10) Uani 1 1 d . . .
H28A H 0.0682 0.8086 0.2797 0.045 Uiso 1 1 calc R A .
C31 C -0.2308(3) 0.72551(15) 0.26752(16) 0.0295(9) Uani 1 1 d . . .
C32 C -0.2838(3) 0.76515(16) 0.23160(18) 0.0359(10) Uani 1 1 d . A .
C34 C -0.4515(4) 0.7180(2) 0.2247(2) 0.0530(13) Uani 1 1 d . A .
H34A H -0.5270 0.7154 0.2103 0.064 Uiso 1 1 calc R . .
C33 C -0.3962(4) 0.76025(19) 0.2111(2) 0.0481(12) Uani 1 1 d . . .
H33A H -0.4339 0.7869 0.1875 0.058 Uiso 1 1 calc R A .
C35 C -0.3985(3) 0.67919(18) 0.2594(2) 0.0444(11) Uani 1 1 d . . .
H35A H -0.4382 0.6501 0.2686 0.053 Uiso 1 1 calc R A .
C36 C -0.2875(3) 0.68179(16) 0.28117(17) 0.0335(9) Uani 1 1 d . A .
C41 C 0.1218(3) 0.54076(16) 0.04019(18) 0.0397(10) Uani 1 1 d . A .
H41A H 0.1970 0.5296 0.0439 0.060 Uiso 1 1 calc R . .
H41B H 0.0793 0.5276 0.0036 0.060 Uiso 1 1 calc R . .
H41C H 0.0923 0.5272 0.0729 0.060 Uiso 1 1 calc R . .
C42 C 0.1595(3) 0.63850(19) -0.02586(17) 0.0425(11) Uani 1 1 d . A .
H42A H 0.2336 0.6274 -0.0259 0.064 Uiso 1 1 calc R . .
H42B H 0.1562 0.6765 -0.0258 0.064 Uiso 1 1 calc R . .
H42C H 0.1115 0.6251 -0.0607 0.064 Uiso 1 1 calc R . .
C43 C -0.0310(3) 0.63156(15) 0.03237(15) 0.0275(8) Uani 1 1 d . A .
C44 C -0.1038(3) 0.60909(18) -0.01353(17) 0.0392(10) Uani 1 1 d . . .
H44A H -0.0783 0.5838 -0.0372 0.047 Uiso 1 1 calc R A .
C45 C -0.2121(4) 0.6226(2) -0.0256(2) 0.0510(13) Uani 1 1 d . A .
H45A H -0.2596 0.6072 -0.0574 0.061 Uiso 1 1 calc R . .
C46 C -0.2499(4) 0.6585(2) 0.0090(2) 0.0507(12) Uani 1 1 d . . .
H46A H -0.3239 0.6681 0.0008 0.061 Uiso 1 1 calc R A .
C47 C -0.1814(4) 0.68046(19) 0.0552(2) 0.0469(11) Uani 1 1 d . A .
H47A H -0.2081 0.7049 0.0794 0.056 Uiso 1 1 calc R . .
C48 C -0.0723(3) 0.66692(16) 0.06672(18) 0.0349(9) Uani 1 1 d . . .
H48A H -0.0255 0.6823 0.0988 0.042 Uiso 1 1 calc R A .
C51 C 0.2865(3) 0.67247(15) 0.09350(14) 0.0249(8) Uani 1 1 d . . .
C52 C 0.2722(3) 0.72609(15) 0.09708(16) 0.0306(9) Uani 1 1 d . A .
C53 C 0.3505(3) 0.75907(17) 0.08313(18) 0.0383(10) Uani 1 1 d . . .
H53A H 0.3397 0.7955 0.0837 0.046 Uiso 1 1 calc R A .
C54 C 0.4439(4) 0.73985(19) 0.0684(2) 0.0451(11) Uani 1 1 d . A .
H54A H 0.4959 0.7629 0.0581 0.054 Uiso 1 1 calc R . .
C55 C 0.4607(3) 0.68738(18) 0.06879(18) 0.0408(11) Uani 1 1 d . . .
H55A H 0.5264 0.6745 0.0602 0.049 Uiso 1 1 calc R A .
C56 C 0.3841(3) 0.65207(16) 0.08136(16) 0.0293(9) Uani 1 1 d . A .
O7 O 0.310(2) 0.7113(8) 0.3281(12) 0.032(4) Uani 0.611(19) 1 d PDU A 2
C61 C 0.2961(11) 0.7574(7) 0.3624(6) 0.042(3) Uani 0.611(19) 1 d PDU A 2
H61A H 0.3086 0.7895 0.3416 0.051 Uiso 0.611(19) 1 calc PR A 2
H61B H 0.2228 0.7585 0.3716 0.051 Uiso 0.611(19) 1 calc PR A 2
C62 C 0.3792(11) 0.7507(6) 0.4159(6) 0.068(4) Uani 0.611(19) 1 d PDU A 2
H62A H 0.3499 0.7311 0.4457 0.081 Uiso 0.611(19) 1 calc PR A 2
H62B H 0.4057 0.7848 0.4323 0.081 Uiso 0.611(19) 1 calc PR A 2
C63 C 0.4696(8) 0.7204(5) 0.3962(6) 0.062(3) Uani 0.611(19) 1 d PDU A 2
H63A H 0.5154 0.7434 0.3774 0.074 Uiso 0.611(19) 1 calc PR A 2
H63B H 0.5153 0.7022 0.4292 0.074 Uiso 0.611(19) 1 calc PR A 2
C64 C 0.4092(10) 0.6837(6) 0.3545(6) 0.048(3) Uani 0.611(19) 1 d PDU A 2
H64A H 0.4512 0.6740 0.3245 0.057 Uiso 0.611(19) 1 calc PR A 2
H64B H 0.3920 0.6518 0.3745 0.057 Uiso 0.611(19) 1 calc PR A 2
O7A O 0.310(4) 0.7047(14) 0.3288(19) 0.033(4) Uani 0.389(19) 1 d PDU A 1
C61A C 0.3183(19) 0.7566(11) 0.3475(11) 0.058(5) Uani 0.389(19) 1 d PDU A 1
H61C H 0.2506 0.7672 0.3596 0.070 Uiso 0.389(19) 1 calc PR A 1
H61D H 0.3292 0.7794 0.3150 0.070 Uiso 0.389(19) 1 calc PR A 1
C62A C 0.4136(19) 0.7628(7) 0.3989(9) 0.061(5) Uani 0.389(19) 1 d PDU A 1
H62C H 0.4794 0.7754 0.3862 0.073 Uiso 0.389(19) 1 calc PR A 1
H62D H 0.3958 0.7861 0.4293 0.073 Uiso 0.389(19) 1 calc PR A 1
C63A C 0.4245(19) 0.7071(6) 0.4188(9) 0.064(5) Uani 0.389(19) 1 d PDU A 1
H63C H 0.5006 0.6995 0.4364 0.077 Uiso 0.389(19) 1 calc PR A 1
H63D H 0.3796 0.7008 0.4484 0.077 Uiso 0.389(19) 1 calc PR A 1
C64A C 0.390(2) 0.6753(9) 0.3702(11) 0.059(5) Uani 0.389(19) 1 d PDU A 1
H64C H 0.3575 0.6430 0.3820 0.071 Uiso 0.389(19) 1 calc PR A 1
H64D H 0.4523 0.6657 0.3522 0.071 Uiso 0.389(19) 1 calc PR A 1
C121 C 0.1920(4) 0.5549(2) 0.48724(18) 0.0537(14) Uani 1 1 d . . .
H12A H 0.1319 0.5410 0.4570 0.064 Uiso 1 1 calc R A .
C122 C 0.2070(5) 0.5177(3) 0.5400(2) 0.091(2) Uani 1 1 d . A .
H12B H 0.1376 0.5128 0.5521 0.136 Uiso 1 1 calc R . .
H12C H 0.2591 0.5327 0.5723 0.136 Uiso 1 1 calc R . .
H12D H 0.2338 0.4842 0.5291 0.136 Uiso 1 1 calc R . .
C123 C 0.1598(5) 0.6089(3) 0.5035(2) 0.083(2) Uani 1 1 d . A .
H12E H 0.1503 0.6314 0.4691 0.124 Uiso 1 1 calc R . .
H12F H 0.2165 0.6232 0.5340 0.124 Uiso 1 1 calc R . .
H12G H 0.0919 0.6070 0.5178 0.124 Uiso 1 1 calc R . .
C161 C 0.4079(3) 0.50174(17) 0.33299(16) 0.0352(10) Uani 1 1 d . . .
H16A H 0.3375 0.4847 0.3167 0.042 Uiso 1 1 calc R A .
C162 C 0.4957(5) 0.4596(2) 0.3412(2) 0.0657(16) Uani 1 1 d . A .
H16B H 0.4816 0.4343 0.3701 0.099 Uiso 1 1 calc R . .
H16C H 0.5665 0.4756 0.3547 0.099 Uiso 1 1 calc R . .
H16D H 0.4950 0.4420 0.3041 0.099 Uiso 1 1 calc R . .
C163 C 0.4299(4) 0.5415(2) 0.28899(19) 0.0524(13) Uani 1 1 d . A .
H16E H 0.3721 0.5674 0.2827 0.079 Uiso 1 1 calc R . .
H16F H 0.4328 0.5241 0.2521 0.079 Uiso 1 1 calc R . .
H16G H 0.4991 0.5586 0.3037 0.079 Uiso 1 1 calc R . .
C321 C -0.2270(4) 0.81335(17) 0.21590(19) 0.0410(10) Uani 1 1 d . . .
H32A H -0.1481 0.8084 0.2313 0.049 Uiso 1 1 calc R A .
C322 C -0.2408(5) 0.8213(2) 0.1502(2) 0.0663(16) Uani 1 1 d . A .
H32B H -0.2126 0.7910 0.1327 0.099 Uiso 1 1 calc R . .
H32C H -0.2010 0.8523 0.1424 0.099 Uiso 1 1 calc R . .
H32D H -0.3175 0.8256 0.1333 0.099 Uiso 1 1 calc R . .
C323 C -0.2610(4) 0.86217(19) 0.2446(2) 0.0574(14) Uani 1 1 d . A .
H32E H -0.2503 0.8569 0.2867 0.086 Uiso 1 1 calc R . .
H32F H -0.3373 0.8694 0.2291 0.086 Uiso 1 1 calc R . .
H32G H -0.2171 0.8916 0.2363 0.086 Uiso 1 1 calc R . .
C361 C -0.2335(4) 0.63696(17) 0.31816(19) 0.0429(11) Uani 1 1 d . . .
H36A H -0.1541 0.6438 0.3272 0.051 Uiso 1 1 calc R A .
C362 C -0.2516(4) 0.58535(18) 0.2854(2) 0.0541(13) Uani 1 1 d . A .
H36B H -0.2288 0.5886 0.2479 0.081 Uiso 1 1 calc R . .
H36C H -0.3283 0.5763 0.2789 0.081 Uiso 1 1 calc R . .
H36D H -0.2092 0.5581 0.3085 0.081 Uiso 1 1 calc R . .
C363 C -0.2724(5) 0.6321(2) 0.3762(2) 0.0626(14) Uani 1 1 d . A .
H36E H -0.2568 0.6644 0.3983 0.094 Uiso 1 1 calc R . .
H36F H -0.2349 0.6032 0.3986 0.094 Uiso 1 1 calc R . .
H36G H -0.3504 0.6257 0.3685 0.094 Uiso 1 1 calc R . .
C521 C 0.1728(3) 0.74974(16) 0.11496(18) 0.0357(10) Uani 1 1 d . . .
H52A H 0.1299 0.7205 0.1270 0.043 Uiso 1 1 calc R A .
C522 C 0.1006(4) 0.77714(19) 0.0639(2) 0.0556(13) Uani 1 1 d . A .
H52B H 0.0773 0.7522 0.0324 0.083 Uiso 1 1 calc R . .
H52C H 0.1411 0.8053 0.0499 0.083 Uiso 1 1 calc R . .
H52D H 0.0372 0.7915 0.0767 0.083 Uiso 1 1 calc R . .
C523 C 0.2029(4) 0.78581(17) 0.1674(2) 0.0459(11) Uani 1 1 d . A .
H52E H 0.2516 0.7677 0.1987 0.069 Uiso 1 1 calc R . .
H52F H 0.1374 0.7961 0.1811 0.069 Uiso 1 1 calc R . .
H52G H 0.2389 0.8167 0.1561 0.069 Uiso 1 1 calc R . .
C561 C 0.4104(3) 0.59492(16) 0.08441(17) 0.0326(9) Uani 1 1 d . . .
H56A H 0.3433 0.5759 0.0886 0.039 Uiso 1 1 calc R A .
C562 C 0.4471(4) 0.57359(19) 0.0303(2) 0.0479(12) Uani 1 1 d . A .
H56B H 0.3921 0.5812 -0.0043 0.072 Uiso 1 1 calc R . .
H56C H 0.4572 0.5360 0.0342 0.072 Uiso 1 1 calc R . .
H56D H 0.5154 0.5900 0.0265 0.072 Uiso 1 1 calc R . .
C563 C 0.4966(4) 0.58323(19) 0.13880(19) 0.0448(11) Uani 1 1 d . A .
H56E H 0.4720 0.5960 0.1734 0.067 Uiso 1 1 calc R . .
H56F H 0.5642 0.6005 0.1355 0.067 Uiso 1 1 calc R . .
H56G H 0.5085 0.5457 0.1422 0.067 Uiso 1 1 calc R . .
O8 O -0.1124(16) 0.5435(8) 0.1774(8) 0.027(2) Uani 0.599(18) 1 d PDU B 2
C65 C -0.1907(16) 0.5578(7) 0.1235(10) 0.039(3) Uani 0.599(18) 1 d PDU B 2
H65A H -0.1524 0.5698 0.0928 0.047 Uiso 0.599(18) 1 calc PR B 2
H65B H -0.2399 0.5856 0.1316 0.047 Uiso 0.599(18) 1 calc PR B 2
C66 C -0.2521(14) 0.5089(7) 0.1051(9) 0.049(3) Uani 0.599(18) 1 d PDU B 2
H66A H -0.3285 0.5170 0.0885 0.058 Uiso 0.599(18) 1 calc PR B 2
H66B H -0.2205 0.4906 0.0753 0.058 Uiso 0.599(18) 1 calc PR B 2
C67 C -0.2448(10) 0.4767(4) 0.1572(5) 0.058(3) Uani 0.599(18) 1 d PDU B 2
H67A H -0.3040 0.4848 0.1779 0.069 Uiso 0.599(18) 1 calc PR B 2
H67B H -0.2476 0.4394 0.1470 0.069 Uiso 0.599(18) 1 calc PR B 2
C68 C -0.1380(18) 0.4908(8) 0.1932(9) 0.042(4) Uani 0.599(18) 1 d PDU B 2
H68A H -0.1412 0.4891 0.2350 0.050 Uiso 0.599(18) 1 calc PR B 2
H68B H -0.0818 0.4663 0.1856 0.050 Uiso 0.599(18) 1 calc PR B 2
O8A O -0.121(2) 0.5410(12) 0.1794(12) 0.032(4) Uani 0.401(18) 1 d PDU B 1
C65A C -0.172(2) 0.5485(11) 0.1195(13) 0.041(5) Uani 0.401(18) 1 d PDU B 1
H65C H -0.1171 0.5557 0.0954 0.049 Uiso 0.401(18) 1 calc PR B 1
H65D H -0.2229 0.5780 0.1159 0.049 Uiso 0.401(18) 1 calc PR B 1
C66A C -0.229(2) 0.5006(11) 0.1009(13) 0.052(5) Uani 0.401(18) 1 d PDU B 1
H66C H -0.3072 0.5049 0.0996 0.062 Uiso 0.401(18) 1 calc PR B 1
H66D H -0.2178 0.4906 0.0616 0.062 Uiso 0.401(18) 1 calc PR B 1
C67A C -0.1877(15) 0.4638(5) 0.1404(6) 0.053(4) Uani 0.401(18) 1 d PDU B 1
H67C H -0.1313 0.4440 0.1257 0.063 Uiso 0.401(18) 1 calc PR B 1
H67D H -0.2456 0.4393 0.1453 0.063 Uiso 0.401(18) 1 calc PR B 1
C68A C -0.138(3) 0.4878(12) 0.2004(12) 0.037(4) Uani 0.401(18) 1 d PDU B 1
H68C H -0.1892 0.4874 0.2276 0.044 Uiso 0.401(18) 1 calc PR B 1
H68D H -0.0697 0.4707 0.2186 0.044 Uiso 0.401(18) 1 calc PR B 1

loop_
_atom_site_aniso_label
_atom_site_aniso_U_11
_atom_site_aniso_U_22
_atom_site_aniso_U_33
_atom_site_aniso_U_23
_atom_site_aniso_U_13
_atom_site_aniso_U_12
Al1 0.0160(5) 0.0304(6) 0.0197(5) -0.0025(4) -0.0001(4) -0.0021(4)
Al2 0.0156(5) 0.0274(6) 0.0236(5) -0.0018(4) 0.0019(4) -0.0021(4)
Si1 0.0247(5) 0.0319(6) 0.0235(5) 0.0035(4) 0.0044(4) 0.0033(4)
Si2 0.0192(5) 0.0293(6) 0.0225(5) 0.0001(4) 0.0030(4) 0.0031(4)
Si3 0.0164(5) 0.0316(6) 0.0193(5) 0.0000(4) 0.0026(4) 0.0000(4)
Si4 0.0329(6) 0.0351(7) 0.0330(6) 0.0064(5) 0.0100(5) 0.0009(5)
Si5 0.0271(6) 0.0358(6) 0.0238(5) -0.0018(4) 0.0046(4) 0.0022(5)
Si6 0.0211(5) 0.0342(6) 0.0191(5) -0.0034(4) 0.0016(4) -0.0068(4)
O1 0.0304(15) 0.0376(17) 0.0338(15) 0.0079(12) -0.0037(12) -0.0006(12)
O2 0.0226(13) 0.0342(15) 0.0318(14) 0.0022(11) 0.0050(11) 0.0016(11)
O3 0.0223(14) 0.0342(15) 0.0329(14) -0.0047(12) 0.0043(11) 0.0011(11)
O4 0.0184(13) 0.0341(15) 0.0322(14) -0.0003(11) 0.0022(11) 0.0001(11)
O5 0.0215(13) 0.0427(17) 0.0231(13) -0.0056(11) 0.0012(11) -0.0031(11)
O6 0.0192(13) 0.0358(15) 0.0271(13) -0.0021(11) 0.0054(11) -0.0025(11)
N1 0.0257(17) 0.0352(19) 0.0209(15) 0.0059(13) 0.0029(13) 0.0049(14)
N2 0.0147(15) 0.0314(18) 0.0275(16) 0.0004(13) 0.0020(12) 0.0005(12)
N3 0.0187(15) 0.0284(17) 0.0174(14) -0.0001(12) 0.0038(12) -0.0032(12)
C1 0.052(3) 0.063(3) 0.072(3) 0.004(3) 0.039(3) -0.008(2)
C2 0.070(4) 0.039(3) 0.048(3) 0.012(2) 0.001(3) 0.004(2)
C3 0.0183(19) 0.038(2) 0.042(2) 0.0020(18) 0.0043(17) 0.0025(17)
C4 0.036(2) 0.041(3) 0.050(3) 0.000(2) 0.005(2) -0.003(2)
C5 0.043(3) 0.048(3) 0.057(3) -0.010(2) 0.003(2) -0.011(2)
C6 0.041(3) 0.061(3) 0.040(3) -0.015(2) -0.011(2) 0.006(2)
C7 0.037(2) 0.051(3) 0.039(2) 0.001(2) 0.007(2) 0.007(2)
C8 0.023(2) 0.039(2) 0.042(2) 0.0016(19) 0.0063(18) 0.0038(17)
C11 0.035(2) 0.029(2) 0.0212(18) 0.0053(15) 0.0003(16) 0.0031(17)
C12 0.050(3) 0.052(3) 0.0205(19) 0.0044(18) -0.0009(19) 0.014(2)
C13 0.074(4) 0.062(3) 0.026(2) -0.008(2) -0.012(2) 0.016(3)
C14 0.054(3) 0.062(3) 0.039(3) -0.005(2) -0.026(2) 0.000(3)
C15 0.033(2) 0.052(3) 0.041(2) 0.009(2) -0.010(2) -0.004(2)
C16 0.030(2) 0.037(2) 0.0264(19) 0.0061(17) 0.0005(16) 0.0019(17)
C21 0.043(3) 0.056(3) 0.047(3) -0.012(2) 0.025(2) -0.003(2)
C22 0.049(3) 0.050(3) 0.028(2) 0.0004(19) 0.002(2) 0.007(2)
C23 0.023(2) 0.039(2) 0.029(2) -0.0005(17) -0.0047(16) 0.0078(17)
C24 0.038(2) 0.042(3) 0.038(2) -0.009(2) 0.0036(19) 0.001(2)
C25 0.045(3) 0.040(3) 0.052(3) -0.013(2) -0.006(2) 0.006(2)
C26 0.040(3) 0.034(3) 0.054(3) 0.004(2) -0.010(2) -0.001(2)
C27 0.043(3) 0.037(3) 0.052(3) 0.002(2) 0.009(2) -0.005(2)
C28 0.038(2) 0.036(2) 0.039(2) -0.0047(18) 0.0054(19) 0.0026(19)
C31 0.0200(19) 0.037(2) 0.031(2) -0.0058(17) 0.0036(16) 0.0035(16)
C32 0.031(2) 0.039(2) 0.034(2) -0.0076(18) -0.0022(18) 0.0065(18)
C34 0.025(2) 0.062(3) 0.066(3) -0.019(3) -0.008(2) 0.002(2)
C33 0.034(2) 0.048(3) 0.053(3) -0.008(2) -0.015(2) 0.014(2)
C35 0.027(2) 0.051(3) 0.057(3) -0.011(2) 0.010(2) -0.009(2)
C36 0.027(2) 0.038(2) 0.037(2) -0.0047(18) 0.0099(17) 0.0004(17)
C41 0.031(2) 0.044(3) 0.039(2) -0.012(2) -0.0041(19) -0.0053(19)
C42 0.029(2) 0.069(3) 0.027(2) -0.004(2) 0.0005(18) -0.013(2)
C43 0.0224(19) 0.040(2) 0.0190(17) 0.0025(16) 0.0000(15) -0.0072(16)
C44 0.027(2) 0.063(3) 0.025(2) -0.0048(19) 0.0000(17) -0.006(2)
C45 0.024(2) 0.085(4) 0.037(2) -0.001(2) -0.0101(19) -0.009(2)
C46 0.020(2) 0.077(4) 0.051(3) 0.011(3) -0.004(2) 0.003(2)
C47 0.033(2) 0.055(3) 0.052(3) 0.001(2) 0.009(2) 0.006(2)
C48 0.028(2) 0.041(2) 0.034(2) -0.0009(18) 0.0020(17) -0.0035(18)
C51 0.0215(19) 0.035(2) 0.0173(17) 0.0001(15) 0.0005(14) -0.0076(15)
C52 0.029(2) 0.034(2) 0.0245(19) -0.0004(16) -0.0040(16) -0.0097(17)
C53 0.038(2) 0.032(2) 0.043(2) -0.0003(19) 0.004(2) -0.0090(19)
C54 0.039(3) 0.051(3) 0.048(3) 0.000(2) 0.017(2) -0.021(2)
C55 0.026(2) 0.058(3) 0.041(2) -0.001(2) 0.0141(19) -0.008(2)
C56 0.0224(19) 0.042(2) 0.0239(18) -0.0035(16) 0.0045(15) -0.0074(16)
O7 0.019(5) 0.037(7) 0.033(5) -0.021(5) -0.008(4) 0.000(5)
C61 0.033(5) 0.038(5) 0.053(6) -0.029(4) -0.001(4) 0.001(4)
C62 0.059(7) 0.074(8) 0.059(7) -0.039(5) -0.017(5) 0.006(5)
C63 0.029(5) 0.074(7) 0.068(7) -0.027(5) -0.023(4) -0.003(4)
C64 0.019(4) 0.066(7) 0.053(6) -0.027(5) -0.007(4) 0.009(4)
O7A 0.025(8) 0.038(7) 0.035(7) -0.003(6) 0.002(6) -0.006(6)
C61A 0.048(10) 0.042(7) 0.069(10) -0.001(8) -0.030(8) 0.002(7)
C62A 0.059(10) 0.050(6) 0.058(9) -0.009(6) -0.028(7) -0.010(7)
C63A 0.059(9) 0.054(7) 0.063(8) 0.007(6) -0.028(7) -0.002(7)
C64A 0.047(10) 0.039(6) 0.075(10) 0.002(7) -0.032(8) -0.004(7)
C121 0.059(3) 0.079(4) 0.025(2) 0.006(2) 0.011(2) 0.032(3)
C122 0.080(4) 0.149(6) 0.053(3) 0.043(4) 0.035(3) 0.065(4)
C123 0.092(5) 0.107(5) 0.043(3) -0.016(3) -0.003(3) 0.055(4)
C161 0.019(2) 0.057(3) 0.028(2) 0.0022(18) 0.0029(16) 0.0001(18)
C162 0.068(4) 0.085(4) 0.041(3) -0.005(3) 0.004(3) 0.032(3)
C163 0.048(3) 0.079(4) 0.031(2) 0.005(2) 0.008(2) -0.003(3)
C321 0.038(2) 0.040(3) 0.042(2) 0.004(2) 0.000(2) 0.011(2)
C322 0.087(4) 0.058(3) 0.049(3) 0.009(3) 0.003(3) 0.015(3)
C323 0.059(3) 0.043(3) 0.067(3) -0.006(2) 0.004(3) 0.007(2)
C361 0.030(2) 0.048(3) 0.053(3) 0.006(2) 0.015(2) -0.005(2)
C362 0.042(3) 0.047(3) 0.082(4) -0.001(3) 0.031(3) -0.002(2)
C363 0.074(4) 0.058(3) 0.059(3) 0.007(3) 0.022(3) -0.007(3)
C521 0.030(2) 0.029(2) 0.044(2) 0.0009(18) -0.0010(19) -0.0002(17)
C522 0.047(3) 0.047(3) 0.065(3) 0.004(2) -0.009(3) 0.010(2)
C523 0.046(3) 0.041(3) 0.052(3) -0.007(2) 0.013(2) -0.008(2)
C561 0.024(2) 0.041(2) 0.034(2) -0.0033(18) 0.0098(17) -0.0030(17)
C562 0.047(3) 0.054(3) 0.047(3) -0.006(2) 0.020(2) 0.005(2)
C563 0.033(2) 0.058(3) 0.044(3) 0.001(2) 0.007(2) 0.001(2)
O8 0.021(5) 0.030(5) 0.030(4) -0.004(4) 0.006(3) 0.000(4)
C65 0.031(6) 0.041(6) 0.038(5) 0.002(4) -0.009(4) -0.001(4)
C66 0.027(6) 0.050(6) 0.062(6) -0.010(5) -0.009(5) -0.006(4)
C67 0.042(6) 0.049(5) 0.073(6) 0.002(4) -0.012(5) -0.020(4)
C68 0.029(6) 0.031(6) 0.060(7) 0.002(5) -0.005(6) 0.003(5)
O8A 0.018(7) 0.036(7) 0.034(7) 0.011(5) -0.016(6) -0.018(6)
C65A 0.031(9) 0.054(8) 0.027(6) 0.005(7) -0.016(7) -0.014(8)
C66A 0.049(11) 0.059(9) 0.041(6) -0.013(6) -0.005(7) -0.020(7)
C67A 0.043(8) 0.044(6) 0.064(7) -0.015(5) -0.009(6) -0.007(6)
C68A 0.032(8) 0.036(8) 0.042(6) 0.011(6) 0.004(6) -0.021(7)

loop_
_atom_type_symbol
_atom_type_description
_atom_type_scat_dispersion_real
_atom_type_scat_dispersion_imag
_atom_type_scat_source
C C 0.0033 0.0016 'International Tables Vol C Tables 4.2.6.8 and 6.1.1.4'
H H 0.0000 0.0000 'International Tables Vol C Tables 4.2.6.8 and 6.1.1.4'
N N 0.0061 0.0033 'International Tables Vol C Tables 4.2.6.8 and 6.1.1.4'
O O 0.0106 0.0060 'International Tables Vol C Tables 4.2.6.8 and 6.1.1.4'
Al Al 0.0645 0.0514 'International Tables Vol C Tables 4.2.6.8 and 6.1.1.4'
Si Si 0.0817 0.0704 'International Tables Vol C Tables 4.2.6.8 and 6.1.1.4'

loop_
_geom_angle_atom_site_label_1
_geom_angle_atom_site_label_2
_geom_angle_atom_site_label_3
_geom_angle
O1 Al1 O4 113.42(14)
O1 Al1 O5 112.47(14)
O4 Al1 O5 114.82(13)
O1 Al1 O7A 98.9(14)
O4 Al1 O7A 108.3(13)
O5 Al1 O7A 107.4(18)
O1 Al1 O7 103.0(9)
O4 Al1 O7 104.3(7)
O5 Al1 O7 107.6(11)
O7A Al1 O7 4.7(18)
O6 Al2 O3 111.97(13)
O6 Al2 O2 115.39(13)
O3 Al2 O2 113.60(13)
O6 Al2 O8 103.2(6)
O3 Al2 O8 109.0(6)
O2 Al2 O8 102.5(7)
O6 Al2 O8A 106.3(10)
O3 Al2 O8A 108.1(9)
O2 Al2 O8A 100.2(9)
O8 Al2 O8A 3.2(15)
O1 Si1 O2 112.42(14)
O1 Si1 N1 109.39(15)
O2 Si1 N1 108.20(15)
O1 Si1 H1 109.5(14)
O2 Si1 H1 107.8(14)
N1 Si1 H1 109.4(14)
O3 Si2 O4 111.94(14)
O3 Si2 N2 112.74(15)
O4 Si2 N2 107.18(14)
O3 Si2 H2 109.4(14)
O4 Si2 H2 108.4(15)
N2 Si2 H2 107.0(14)
O5 Si3 O6 113.75(14)
O5 Si3 N3 110.68(14)
O6 Si3 N3 107.06(14)
O5 Si3 H3 110.9(15)
O6 Si3 H3 103.6(16)
N3 Si3 H3 110.5(16)
N1 Si4 C1 110.1(2)
N1 Si4 C2 108.54(19)
C1 Si4 C2 108.4(2)
N1 Si4 C3 113.58(17)
C1 Si4 C3 105.8(2)
C2 Si4 C3 110.3(2)
N2 Si5 C22 110.96(18)
N2 Si5 C21 109.18(18)
C22 Si5 C21 108.0(2)
N2 Si5 C23 112.95(16)
C22 Si5 C23 109.17(19)
C21 Si5 C23 106.3(2)
N3 Si6 C41 110.44(17)
N3 Si6 C42 108.87(16)
C41 Si6 C42 109.4(2)
N3 Si6 C43 115.24(15)
C41 Si6 C43 107.08(18)
C42 Si6 C43 105.59(18)
Si1 O1 Al1 145.31(18)
Si1 O2 Al2 128.85(17)
Si2 O3 Al2 144.33(17)
Si2 O4 Al1 132.77(17)
Si3 O5 Al1 134.40(17)
Si3 O6 Al2 138.52(16)
C11 N1 Si4 121.7(2)
C11 N1 Si1 116.0(2)
Si4 N1 Si1 120.91(18)
C31 N2 Si2 114.2(2)
C31 N2 Si5 117.4(2)
Si2 N2 Si5 128.23(18)
C51 N3 Si3 119.2(2)
C51 N3 Si6 118.3(2)
Si3 N3 Si6 121.26(17)
Si4 C1 H1A 109.5
Si4 C1 H1B 109.5
H1A C1 H1B 109.5
Si4 C1 H1C 109.5
H1A C1 H1C 109.5
H1B C1 H1C 109.5
Si4 C2 H2A 109.5
Si4 C2 H2B 109.5
H2A C2 H2B 109.5
Si4 C2 H2C 109.5
H2A C2 H2C 109.5
H2B C2 H2C 109.5
C4 C3 C8 116.5(4)
C4 C3 Si4 118.5(3)
C8 C3 Si4 124.8(3)
C5 C4 C3 122.8(4)
C5 C4 H4A 118.6
C3 C4 H4A 118.6
C4 C5 C6 119.3(4)
C4 C5 H5A 120.3
C6 C5 H5A 120.3
C7 C6 C5 119.8(4)
C7 C6 H6A 120.1
C5 C6 H6A 120.1
C6 C7 C8 120.5(4)
C6 C7 H7A 119.7
C8 C7 H7A 119.7
C7 C8 C3 121.1(4)
C7 C8 H8A 119.5
C3 C8 H8A 119.5
C12 C11 C16 119.5(4)
C12 C11 N1 120.2(4)
C16 C11 N1 120.3(3)
C13 C12 C11 118.6(4)
C13 C12 C121 118.6(4)
C11 C12 C121 122.8(4)
C14 C13 C12 121.3(4)
C14 C13 H13A 119.4
C12 C13 H13A 119.4
C15 C14 C13 120.1(5)
C15 C14 H14A 120.0
C13 C14 H14A 120.0
C14 C15 C16 121.5(5)
C14 C15 H15A 119.3
C16 C15 H15A 119.3
C15 C16 C11 118.7(4)
C15 C16 C161 118.8(4)
C11 C16 C161 122.6(3)
Si5 C21 H21A 109.5
Si5 C21 H21B 109.5
H21A C21 H21B 109.5
Si5 C21 H21C 109.5
H21A C21 H21C 109.5
H21B C21 H21C 109.5
Si5 C22 H22A 109.5
Si5 C22 H22B 109.5
H22A C22 H22B 109.5
Si5 C22 H22C 109.5
H22A C22 H22C 109.5
H22B C22 H22C 109.5
C24 C23 C28 116.1(4)
C24 C23 Si5 120.2(3)
C28 C23 Si5 123.7(3)
C25 C24 C23 122.6(4)
C25 C24 H24A 118.7
C23 C24 H24A 118.7
C26 C25 C24 119.5(4)
C26 C25 H25A 120.3
C24 C25 H25A 120.3
C25 C26 C27 119.6(4)
C25 C26 H26A 120.2
C27 C26 H26A 120.2
C26 C27 C28 120.4(5)
C26 C27 H27A 119.8
C28 C27 H27A 119.8
C27 C28 C23 121.8(4)
C27 C28 H28A 119.1
C23 C28 H28A 119.1
C36 C31 C32 120.9(4)
C36 C31 N2 119.4(3)
C32 C31 N2 119.7(3)
C31 C32 C33 118.0(4)
C31 C32 C321 123.1(4)
C33 C32 C321 118.9(4)
C33 C34 C35 120.3(4)
C33 C34 H34A 119.8
C35 C34 H34A 119.8
C34 C33 C32 121.2(4)
C34 C33 H33A 119.4
C32 C33 H33A 119.4
C34 C35 C36 121.3(4)
C34 C35 H35A 119.4
C36 C35 H35A 119.4
C35 C36 C31 118.4(4)
C35 C36 C361 118.6(4)
C31 C36 C361 123.1(4)
Si6 C41 H41A 109.5
Si6 C41 H41B 109.5
H41A C41 H41B 109.5
Si6 C41 H41C 109.5
H41A C41 H41C 109.5
H41B C41 H41C 109.5
Si6 C42 H42A 109.5
Si6 C42 H42B 109.5
H42A C42 H42B 109.5
Si6 C42 H42C 109.5
H42A C42 H42C 109.5
H42B C42 H42C 109.5
C48 C43 C44 117.0(4)
C48 C43 Si6 125.7(3)
C44 C43 Si6 117.3(3)
C45 C44 C43 121.9(4)
C45 C44 H44A 119.0
C43 C44 H44A 119.0
C46 C45 C44 119.4(4)
C46 C45 H45A 120.3
C44 C45 H45A 120.3
C47 C46 C45 120.3(4)
C47 C46 H46A 119.8
C45 C46 H46A 119.8
C46 C47 C48 119.9(4)
C46 C47 H47A 120.1
C48 C47 H47A 120.1
C43 C48 C47 121.4(4)
C43 C48 H48A 119.3
C47 C48 H48A 119.3
C52 C51 C56 120.4(3)
C52 C51 N3 119.7(3)
C56 C51 N3 119.9(3)
C53 C52 C51 118.9(4)
C53 C52 C521 118.7(4)
C51 C52 C521 122.3(3)
C54 C53 C52 121.3(4)
C54 C53 H53A 119.4
C52 C53 H53A 119.4
C55 C54 C53 119.4(4)
C55 C54 H54A 120.3
C53 C54 H54A 120.3
C54 C55 C56 122.1(4)
C54 C55 H55A 119.0
C56 C55 H55A 119.0
C55 C56 C51 117.6(4)
C55 C56 C561 119.4(4)
C51 C56 C561 122.9(3)
C64 O7 C61 110.2(16)
C64 O7 Al1 117.4(13)
C61 O7 Al1 125.9(19)
C62 C61 O7 103.2(13)
C62 C61 H61A 111.1
O7 C61 H61A 111.1
C62 C61 H61B 111.1
O7 C61 H61B 111.1
H61A C61 H61B 109.1
C61 C62 C63 104.7(10)
C61 C62 H62A 110.8
C63 C62 H62A 110.8
C61 C62 H62B 110.8
C63 C62 H62B 110.8
H62A C62 H62B 108.9
C64 C63 C62 102.1(10)
C64 C63 H63A 111.4
C62 C63 H63A 111.4
C64 C63 H63B 111.4
C62 C63 H63B 111.4
H63A C63 H63B 109.2
O7 C64 C63 105.1(12)
O7 C64 H64A 110.7
C63 C64 H64A 110.7
O7 C64 H64B 110.7
C63 C64 H64B 110.7
H64A C64 H64B 108.8
C61A O7A C64A 107(3)
C61A O7A Al1 129(3)
C64A O7A Al1 121(2)
O7A C61A C62A 110(2)
O7A C61A H61C 109.7
C62A C61A H61C 109.7
O7A C61A H61D 109.7
C62A C61A H61D 109.7
H61C C61A H61D 108.2
C63A C62A C61A 99.0(16)
C63A C62A H62C 112.0
C61A C62A H62C 112.0
C63A C62A H62D 112.0
C61A C62A H62D 112.0
H62C C62A H62D 109.7
C64A C63A C62A 108.1(16)
C64A C63A H63C 110.1
C62A C63A H63C 110.1
C64A C63A H63D 110.1
C62A C63A H63D 110.1
H63C C63A H63D 108.4
C63A C64A O7A 107(2)
C63A C64A H64C 110.2
O7A C64A H64C 110.2
C63A C64A H64D 110.2
O7A C64A H64D 110.2
H64C C64A H64D 108.5
C12 C121 C123 112.7(5)
C12 C121 C122 109.7(4)
C123 C121 C122 111.4(4)
C12 C121 H12A 107.6
C123 C121 H12A 107.6
C122 C121 H12A 107.6
C121 C122 H12B 109.5
C121 C122 H12C 109.5
H12B C122 H12C 109.5
C121 C122 H12D 109.5
H12B C122 H12D 109.5
H12C C122 H12D 109.5
C121 C123 H12E 109.5
C121 C123 H12F 109.5
H12E C123 H12F 109.5
C121 C123 H12G 109.5
H12E C123 H12G 109.5
H12F C123 H12G 109.5
C16 C161 C163 110.6(4)
C16 C161 C162 113.0(3)
C163 C161 C162 109.9(4)
C16 C161 H16A 107.7
C163 C161 H16A 107.7
C162 C161 H16A 107.7
C161 C162 H16B 109.5
C161 C162 H16C 109.5
H16B C162 H16C 109.5
C161 C162 H16D 109.5
H16B C162 H16D 109.5
H16C C162 H16D 109.5
C161 C163 H16E 109.5
C161 C163 H16F 109.5
H16E C163 H16F 109.5
C161 C163 H16G 109.5
H16E C163 H16G 109.5
H16F C163 H16G 109.5
C32 C321 C323 112.5(4)
C32 C321 C322 112.8(4)
C323 C321 C322 110.2(4)
C32 C321 H32A 107.0
C323 C321 H32A 107.0
C322 C321 H32A 107.0
C321 C322 H32B 109.5
C321 C322 H32C 109.5
H32B C322 H32C 109.5
C321 C322 H32D 109.5
H32B C322 H32D 109.5
H32C C322 H32D 109.5
C321 C323 H32E 109.5
C321 C323 H32F 109.5
H32E C323 H32F 109.5
C321 C323 H32G 109.5
H32E C323 H32G 109.5
H32F C323 H32G 109.5
C36 C361 C362 111.5(4)
C36 C361 C363 112.4(4)
C362 C361 C363 109.3(4)
C36 C361 H36A 107.8
C362 C361 H36A 107.8
C363 C361 H36A 107.8
C361 C362 H36B 109.5
C361 C362 H36C 109.5
H36B C362 H36C 109.5
C361 C362 H36D 109.5
H36B C362 H36D 109.5
H36C C362 H36D 109.5
C361 C363 H36E 109.5
C361 C363 H36F 109.5
H36E C363 H36F 109.5
C361 C363 H36G 109.5
H36E C363 H36G 109.5
H36F C363 H36G 109.5
C52 C521 C523 111.9(3)
C52 C521 C522 111.6(4)
C523 C521 C522 111.5(4)
C52 C521 H52A 107.2
C523 C521 H52A 107.2
C522 C521 H52A 107.2
C521 C522 H52B 109.5
C521 C522 H52C 109.5
H52B C522 H52C 109.5
C521 C522 H52D 109.5
H52B C522 H52D 109.5
H52C C522 H52D 109.5
C521 C523 H52E 109.5
C521 C523 H52F 109.5
H52E C523 H52F 109.5
C521 C523 H52G 109.5
H52E C523 H52G 109.5
H52F C523 H52G 109.5
C56 C561 C562 114.2(3)
C56 C561 C563 110.2(3)
C562 C561 C563 109.6(4)
C56 C561 H56A 107.5
C562 C561 H56A 107.5
C563 C561 H56A 107.5
C561 C562 H56B 109.5
C561 C562 H56C 109.5
H56B C562 H56C 109.5
C561 C562 H56D 109.5
H56B C562 H56D 109.5
H56C C562 H56D 109.5
C561 C563 H56E 109.5
C561 C563 H56F 109.5
H56E C563 H56F 109.5
C561 C563 H56G 109.5
H56E C563 H56G 109.5
H56F C563 H56G 109.5
C68 O8 C65 107.5(16)
C68 O8 Al2 127.5(14)
C65 O8 Al2 125.0(15)
O8 C65 C66 104.9(15)
O8 C65 H65A 110.8
C66 C65 H65A 110.8
O8 C65 H65B 110.8
C66 C65 H65B 110.8
H65A C65 H65B 108.8
C67 C66 C65 106.9(15)
C67 C66 H66A 110.3
C65 C66 H66A 110.3
C67 C66 H66B 110.3
C65 C66 H66B 110.3
H66A C66 H66B 108.6
C68 C67 C66 103.8(13)
C68 C67 H67A 111.0
C66 C67 H67A 111.0
C68 C67 H67B 111.0
C66 C67 H67B 111.0
H67A C67 H67B 109.0
O8 C68 C67 107.6(14)
O8 C68 H68A 110.2
C67 C68 H68A 110.2
O8 C68 H68B 110.2
C67 C68 H68B 110.2
H68A C68 H68B 108.5
C65A O8A C68A 112(2)
C65A O8A Al2 121(2)
C68A O8A Al2 124(2)
O8A C65A C66A 106(2)
O8A C65A H65C 110.5
C66A C65A H65C 110.5
O8A C65A H65D 110.5
C66A C65A H65D 110.5
H65C C65A H65D 108.6
C67A C66A C65A 107(2)
C67A C66A H66C 110.4
C65A C66A H66C 110.4
C67A C66A H66D 110.4
C65A C66A H66D 110.4
H66C C66A H66D 108.6
C66A C67A C68A 111.9(19)
C66A C67A H67C 109.2
C68A C67A H67C 109.2
C66A C67A H67D 109.2
C68A C67A H67D 109.2
H67C C67A H67D 107.9
O8A C68A C67A 97.3(19)
O8A C68A H68C 112.3
C67A C68A H68C 112.3
O8A C68A H68D 112.3
C67A C68A H68D 112.3
H68C C68A H68D 109.9

loop_
_geom_bond_atom_site_label_1
_geom_bond_atom_site_label_2
_geom_bond_distance
Al1 O1 1.707(3)
Al1 O4 1.716(3)
Al1 O5 1.718(3)
Al1 O7A 1.80(4)
Al1 O7 1.88(2)
Al2 O6 1.711(3)
Al2 O3 1.717(3)
Al2 O2 1.718(3)
Al2 O8 1.813(19)
Al2 O8A 1.90(3)
Si1 O1 1.599(3)
Si1 O2 1.610(3)
Si1 N1 1.740(3)
Si1 H1 1.35(3)
Si2 O3 1.604(3)
Si2 O4 1.615(3)
Si2 N2 1.735(3)
Si2 H2 1.36(3)
Si3 O5 1.609(3)
Si3 O6 1.618(3)
Si3 N3 1.738(3)
Si3 H3 1.42(4)
Si4 N1 1.732(3)
Si4 C1 1.859(5)
Si4 C2 1.866(5)
Si4 C3 1.882(4)
Si5 N2 1.737(3)
Si5 C22 1.855(4)
Si5 C21 1.866(4)
Si5 C23 1.892(4)
Si6 N3 1.741(3)
Si6 C41 1.861(4)
Si6 C42 1.865(4)
Si6 C43 1.889(4)
N1 C11 1.456(5)
N2 C31 1.461(5)
N3 C51 1.447(4)
C1 H1A 0.9800
C1 H1B 0.9800
C1 H1C 0.9800
C2 H2A 0.9800
C2 H2B 0.9800
C2 H2C 0.9800
C3 C4 1.395(6)
C3 C8 1.402(6)
C4 C5 1.377(6)
C4 H4A 0.9500
C5 C6 1.385(7)
C5 H5A 0.9500
C6 C7 1.377(7)
C6 H6A 0.9500
C7 C8 1.388(6)
C7 H7A 0.9500
C8 H8A 0.9500
C11 C12 1.405(5)
C11 C16 1.411(6)
C12 C13 1.402(7)
C12 C121 1.517(7)
C13 C14 1.364(8)
C13 H13A 0.9500
C14 C15 1.362(7)
C14 H14A 0.9500
C15 C16 1.394(6)
C15 H15A 0.9500
C16 C161 1.508(5)
C21 H21A 0.9800
C21 H21B 0.9800
C21 H21C 0.9800
C22 H22A 0.9800
C22 H22B 0.9800
C22 H22C 0.9800
C23 C24 1.396(6)
C23 C28 1.399(6)
C24 C25 1.386(6)
C24 H24A 0.9500
C25 C26 1.378(7)
C25 H25A 0.9500
C26 C27 1.379(6)
C26 H26A 0.9500
C27 C28 1.382(6)
C27 H27A 0.9500
C28 H28A 0.9500
C31 C36 1.405(6)
C31 C32 1.408(5)
C32 C33 1.413(6)
C32 C321 1.515(6)
C34 C33 1.363(7)
C34 C35 1.378(7)
C34 H34A 0.9500
C33 H33A 0.9500
C35 C36 1.398(6)
C35 H35A 0.9500
C36 C361 1.524(6)
C41 H41A 0.9800
C41 H41B 0.9800
C41 H41C 0.9800
C42 H42A 0.9800
C42 H42B 0.9800
C42 H42C 0.9800
C43 C48 1.383(5)
C43 C44 1.398(5)
C44 C45 1.386(6)
C44 H44A 0.9500
C45 C46 1.374(7)
C45 H45A 0.9500
C46 C47 1.372(6)
C46 H46A 0.9500
C47 C48 1.395(6)
C47 H47A 0.9500
C48 H48A 0.9500
C51 C52 1.398(5)
C51 C56 1.418(5)
C52 C53 1.390(6)
C52 C521 1.525(6)
C53 C54 1.382(6)
C53 H53A 0.9500
C54 C55 1.369(6)
C54 H54A 0.9500
C55 C56 1.400(5)
C55 H55A 0.9500
C56 C561 1.508(6)
O7 C64 1.47(2)
O7 C61 1.464(19)
C61 C62 1.481(17)
C61 H61A 0.9900
C61 H61B 0.9900
C62 C63 1.525(18)
C62 H62A 0.9900
C62 H62B 0.9900
C63 C64 1.464(15)
C63 H63A 0.9900
C63 H63B 0.9900
C64 H64A 0.9900
C64 H64B 0.9900
O7A C61A 1.40(3)
O7A C64A 1.47(3)
C61A C62A 1.54(2)
C61A H61C 0.9900
C61A H61D 0.9900
C62A C63A 1.51(3)
C62A H62C 0.9900
C62A H62D 0.9900
C63A C64A 1.40(3)
C63A H63C 0.9900
C63A H63D 0.9900
C64A H64C 0.9900
C64A H64D 0.9900
C121 C123 1.519(7)
C121 C122 1.546(7)
C121 H12A 1.0000
C122 H12B 0.9800
C122 H12C 0.9800
C122 H12D 0.9800
C123 H12E 0.9800
C123 H12F 0.9800
C123 H12G 0.9800
C161 C163 1.516(6)
C161 C162 1.537(6)
C161 H16A 1.0000
C162 H16B 0.9800
C162 H16C 0.9800
C162 H16D 0.9800
C163 H16E 0.9800
C163 H16F 0.9800
C163 H16G 0.9800
C321 C323 1.526(6)
C321 C322 1.529(6)
C321 H32A 1.0000
C322 H32B 0.9800
C322 H32C 0.9800
C322 H32D 0.9800
C323 H32E 0.9800
C323 H32F 0.9800
C323 H32G 0.9800
C361 C362 1.530(6)
C361 C363 1.536(6)
C361 H36A 1.0000
C362 H36B 0.9800
C362 H36C 0.9800
C362 H36D 0.9800
C363 H36E 0.9800
C363 H36F 0.9800
C363 H36G 0.9800
C521 C523 1.529(6)
C521 C522 1.529(6)
C521 H52A 1.0000
C522 H52B 0.9800
C522 H52C 0.9800
C522 H52D 0.9800
C523 H52E 0.9800
C523 H52F 0.9800
C523 H52G 0.9800
C561 C562 1.532(5)
C561 C563 1.538(6)
C561 H56A 1.0000
C562 H56B 0.9800
C562 H56C 0.9800
C562 H56D 0.9800
C563 H56E 0.9800
C563 H56F 0.9800
C563 H56G 0.9800
O8 C68 1.46(2)
O8 C65 1.49(2)
C65 C66 1.50(2)
C65 H65A 0.9900
C65 H65B 0.9900
C66 C67 1.46(2)
C66 H66A 0.9900
C66 H66B 0.9900
C67 C68 1.49(2)
C67 H67A 0.9900
C67 H67B 0.9900
C68 H68A 0.9900
C68 H68B 0.9900
O8A C65A 1.44(3)
O8A C68A 1.49(3)
C65A C66A 1.45(3)
C65A H65C 0.9900
C65A H65D 0.9900
C66A C67A 1.36(3)
C66A H66C 0.9900
C66A H66D 0.9900
C67A C68A 1.55(3)
C67A H67C 0.9900
C67A H67D 0.9900
C68A H68C 0.9900
C68A H68D 0.9900
